data_7027064
loop_
_publ_author_name
'Senge, Mathias O.'
'Gerstung, Vanessa'
'Ruhlandt-Senge, Karin'
'Runge, Steffen'
'Lehmann, Ingo'

_publ_section_title
;
 Non-planar porphyrins with mixed substituent pattern: bromination and
 formylation of ethyl-substituted tetraphenylporphyrins and
 tetraalkylporphyrins
;
_journal_issue 24
_journal_name_full 'Journal of the Chemical Society, Dalton Transactions'
_journal_page_first 4187
_journal_paper_doi 10.1039/a806460a
_journal_year 1998
_chemical_formula_moiety 'C48 H32 Br6 N4.2(C1 H2 Cl2)'
_chemical_formula_sum 'C50 H36 Br6 Cl4 N4'
_chemical_formula_weight 1314.09
_chemical_melting_point ?
_chemical_name_systematic
; 
 2,3,7,8,12,13-Hexabromo-17,18-diethyl- 
 5,10,15,20-tetraphenylporphyrin
;
_space_group_IT_number 2
_symmetry_cell_setting triclinic
_symmetry_space_group_name_Hall '-P 1'
_symmetry_space_group_name_H-M 'P -1'
_atom_sites_solution_hydrogens geom
_atom_sites_solution_primary direct
_atom_sites_solution_secondary difmap
_audit_creation_method SHELXL-97
_cell_angle_alpha 100.051(18)
_cell_angle_beta 90.482(19)
_cell_angle_gamma 106.561(17)
_cell_formula_units_Z 4
_cell_length_a 13.299(3)
_cell_length_b 17.047(4)
_cell_length_c 22.967(5)
_cell_measurement_reflns_used 26
_cell_measurement_temperature 129(2)
_cell_measurement_theta_max 48
_cell_measurement_theta_min 41
_cell_volume 4905(2)
_computing_cell_refinement 'Siemens P3'
_computing_data_collection 'Siemens P3'
_computing_data_reduction 'XDISK, Shelxtl-Plus (Siemens, 1995)'
_computing_molecular_graphics 'XP, Shelxtl-Plus (Siemens, 1995)'
_computing_publication_material 'SHELXL-97 (Sheldrick, 1997)'
_computing_structure_refinement 'SHELXL-97 (Sheldrick, 1997)'
_computing_structure_solution 'SHELXS-97 (Sheldrick, 1990)'
_diffrn_ambient_temperature 129(2)
_diffrn_detector_area_resol_mean n/a
_diffrn_measured_fraction_theta_full 1.000
_diffrn_measured_fraction_theta_max 1.000
_diffrn_measurement_device_type 'Siemens P4/RA'
_diffrn_measurement_method 2theta-theta
_diffrn_radiation_monochromator Ni-filter
_diffrn_radiation_source 'rotaiting anode'
_diffrn_radiation_type CuK\a
_diffrn_radiation_wavelength 1.54178
_diffrn_reflns_av_R_equivalents 0.0471
_diffrn_reflns_av_sigmaI/netI 0.0729
_diffrn_reflns_limit_h_max 14
_diffrn_reflns_limit_h_min -14
_diffrn_reflns_limit_k_max 18
_diffrn_reflns_limit_k_min -18
_diffrn_reflns_limit_l_max 24
_diffrn_reflns_limit_l_min 0
_diffrn_reflns_number 13486
_diffrn_reflns_theta_full 56.07
_diffrn_reflns_theta_max 56.07
_diffrn_reflns_theta_min 1.96
_diffrn_standards_decay_% <1
_diffrn_standards_interval_count 198
_diffrn_standards_number 2
_exptl_absorpt_coefficient_mu 8.235
_exptl_absorpt_correction_T_max 0.4931
_exptl_absorpt_correction_T_min 0.1373
_exptl_absorpt_correction_type 'empirical, XABS2'
_exptl_absorpt_process_details '(Parkin et al., 1995)'
_exptl_crystal_colour 'metallic lustrous green'
_exptl_crystal_density_diffrn 1.780
_exptl_crystal_density_meas ?
_exptl_crystal_density_method 'not measured'
_exptl_crystal_description parallelepiped
_exptl_crystal_F_000 2568
_exptl_crystal_size_max 0.40
_exptl_crystal_size_mid 0.15
_exptl_crystal_size_min 0.10
_refine_diff_density_max 1.645
_refine_diff_density_min -1.241
_refine_diff_density_rms 0.146
_refine_ls_extinction_coef n/d
_refine_ls_extinction_method none
_refine_ls_goodness_of_fit_ref 1.024
_refine_ls_hydrogen_treatment constr
_refine_ls_matrix_type full
_refine_ls_number_parameters 1143
_refine_ls_number_reflns 12817
_refine_ls_number_restraints 202
_refine_ls_restrained_S_all 1.018
_refine_ls_R_factor_all 0.0913
_refine_ls_R_factor_gt 0.0602
_refine_ls_shift/su_max 0.001
_refine_ls_shift/su_mean 0.000
_refine_ls_structure_factor_coef Fsqd
_refine_ls_weighting_details 'calc w=1/[\s^2^(Fo^2^)+(0.0756P)^2^+27.0970P] where P=(Fo^2^+2Fc^2^)/3'
_refine_ls_weighting_scheme calc
_refine_ls_wR_factor_gt 0.1386
_refine_ls_wR_factor_ref 0.1557
_reflns_number_gt 9332
_reflns_number_total 12817
_reflns_threshold_expression >2sigma(I)
_cod_data_source_file 806460asup1.cif
_cod_data_source_block ms372
_cod_depositor_comments
;
The following automatic conversions were performed:

'_chemical_melting_point' value 'n/d' was changed to '?' - the value
is undefined or not given.

Automatic conversion script
Id: cif_fix_values 1891 2012-01-12 08:04:46Z andrius 

The following automatic conversions were performed:

'_exptl_crystal_density_meas' value 'n/d' was changed to '?' - the
value is perceived as not measured.

Automatic conversion script
Id: cif_fix_values 3008 2015-01-20 13:52:24Z robertas 

The following automatic conversions were performed:

data name '_atom_site_symmetry_multiplicit' was replaced with
'_atom_site_symmetry_multiplicity' as specified in the replacement
file 'data/replacement-values/replacement_tags.lst'.

Automatic conversion script
Id: cif_correct_tags 9268 2022-04-12 08:56:07Z antanas 
;
_cod_original_sg_symbol_H-M P-1
_cod_database_code 7027064

loop_
_symmetry_equiv_pos_as_xyz
'x, y, z'
'-x, -y, -z'

loop_
_atom_site_label
_atom_site_type_symbol
_atom_site_fract_x
_atom_site_fract_y
_atom_site_fract_z
_atom_site_U_iso_or_equiv
_atom_site_adp_type
_atom_site_occupancy
_atom_site_symmetry_multiplicity
_atom_site_calc_flag
_atom_site_refinement_flags
_atom_site_disorder_assembly
_atom_site_disorder_group
N21 N -1.0822(5) 0.0079(4) -0.1280(3) 0.0176(18) Uani 1 1 d D . .
H21 H -1.0475 0.0572 -0.1351 0.021 Uiso 0.50 1 calc PR . .
N22 N -0.9227(5) 0.0478(4) -0.2133(3) 0.0181(18) Uani 1 1 d D . .
H22 H -0.9251 0.0614 -0.1747 0.022 Uiso 0.50 1 calc PR . .
N23 N -0.8233(5) 0.2000(4) -0.1314(3) 0.0160(17) Uani 1 1 d D . .
H23 H -0.8897 0.1723 -0.1411 0.019 Uiso 0.50 1 calc PR . .
N24 N -0.9958(6) 0.1684(4) -0.0546(3) 0.0187(18) Uani 1 1 d D . .
H24 H -0.9656 0.1363 -0.0780 0.022 Uiso 0.50 1 calc PR . .
C1 C -1.1282(7) -0.0081(5) -0.0770(4) 0.016(2) Uani 1 1 d D . .
C2 C -1.1692(7) -0.0984(5) -0.0809(4) 0.019(2) Uani 1 1 d D . .
C3 C -1.1526(8) -0.1339(6) -0.1362(4) 0.028(2) Uani 1 1 d D . .
C4 C -1.0993(7) -0.0661(5) -0.1661(4) 0.020(2) Uani 1 1 d D . .
C5 C -1.0777(7) -0.0738(5) -0.2265(4) 0.017(2) Uani 1 1 d D . .
C6 C -0.9988(7) -0.0151(5) -0.2492(4) 0.021(2) Uani 1 1 d D . .
C7 C -0.9716(7) -0.0086(6) -0.3084(4) 0.017(2) Uani 1 1 d D . .
C8 C -0.8768(7) 0.0511(6) -0.3066(4) 0.022(2) Uani 1 1 d D . .
C9 C -0.8426(7) 0.0869(5) -0.2455(4) 0.022(2) Uani 1 1 d D . .
C10 C -0.7484(7) 0.1448(5) -0.2208(4) 0.019(2) Uani 1 1 d D . .
C11 C -0.7386(7) 0.1889(6) -0.1620(4) 0.024(2) Uani 1 1 d D . .
C12 C -0.6425(7) 0.2395(6) -0.1269(4) 0.023(2) Uani 1 1 d D . .
C13 C -0.6709(7) 0.2855(6) -0.0796(4) 0.022(2) Uani 1 1 d D . .
C14 C -0.7863(6) 0.2609(5) -0.0837(4) 0.019(2) Uani 1 1 d D . .
C15 C -0.8527(7) 0.2969(5) -0.0472(4) 0.017(2) Uani 1 1 d D . .
C16 C -0.9568(7) 0.2538(5) -0.0398(4) 0.015(2) Uani 1 1 d D . .
C17 C -1.0381(7) 0.2820(5) -0.0083(4) 0.019(2) Uani 1 1 d D . .
C18 C -1.1157(7) 0.2128(6) 0.0014(4) 0.023(2) Uani 1 1 d D . .
C19 C -1.0883(7) 0.1399(5) -0.0280(4) 0.024(2) Uani 1 1 d D . .
C20 C -1.1409(7) 0.0550(5) -0.0309(4) 0.019(2) Uani 1 1 d D . .
C51 C -1.1336(6) -0.1526(5) -0.2669(4) 0.020(2) Uani 1 1 d D . .
C52 C -1.2424(6) -0.1767(5) -0.2760(4) 0.029(3) Uani 1 1 d D . .
H52 H -1.2813 -0.1418 -0.2569 0.035 Uiso 1 1 calc R . .
C53 C -1.2949(8) -0.2515(5) -0.3127(4) 0.038(3) Uani 1 1 d D . .
H53 H -1.3694 -0.2682 -0.3180 0.045 Uiso 1 1 calc R . .
C54 C -1.2383(8) -0.3015(6) -0.3414(5) 0.041(3) Uani 1 1 d D . .
H54 H -1.2739 -0.3523 -0.3670 0.049 Uiso 1 1 calc R . .
C55 C -1.1305(8) -0.2782(5) -0.3331(4) 0.037(3) Uani 1 1 d D . .
H55 H -1.0918 -0.3129 -0.3527 0.044 Uiso 1 1 calc R . .
C56 C -1.0785(7) -0.2039(5) -0.2960(4) 0.031(3) Uani 1 1 d D . .
H56 H -1.0040 -0.1880 -0.2904 0.038 Uiso 1 1 calc R . .
C101 C -0.6565(7) 0.1616(5) -0.2577(4) 0.028(2) Uani 1 1 d D . .
C102 C -0.6058(7) 0.1018(6) -0.2758(5) 0.041(3) Uani 1 1 d D . .
H102 H -0.6339 0.0475 -0.2671 0.049 Uiso 1 1 calc R . .
C103 C -0.5149(8) 0.1196(9) -0.3062(5) 0.065(5) Uani 1 1 d D . .
H103 H -0.4787 0.0789 -0.3164 0.078 Uiso 1 1 calc R . .
C104 C -0.4773(9) 0.1973(9) -0.3217(5) 0.067(5) Uani 1 1 d D . .
H104 H -0.4160 0.2097 -0.3434 0.081 Uiso 1 1 calc R . .
C105 C -0.5290(9) 0.2568(9) -0.3057(5) 0.059(4) Uani 1 1 d D . .
H105 H -0.5041 0.3097 -0.3169 0.071 Uiso 1 1 calc R . .
C106 C -0.6170(8) 0.2391(6) -0.2732(4) 0.037(3) Uani 1 1 d D . .
H106 H -0.6510 0.2808 -0.2613 0.044 Uiso 1 1 calc R . .
C151 C -0.8059(7) 0.3824(5) -0.0111(3) 0.023(2) Uani 1 1 d D . .
C152 C -0.7594(7) 0.4486(5) -0.0392(4) 0.026(2) Uani 1 1 d D . .
H152 H -0.7615 0.4409 -0.0812 0.031 Uiso 1 1 calc R . .
C153 C -0.7099(7) 0.5259(5) -0.0051(3) 0.025(2) Uani 1 1 d D . .
H153 H -0.6770 0.5712 -0.0239 0.030 Uiso 1 1 calc R . .
C154 C -0.7079(8) 0.5380(5) 0.0558(4) 0.029(2) Uani 1 1 d D . .
H154 H -0.6746 0.5915 0.0786 0.035 Uiso 1 1 calc R . .
C155 C -0.7544(7) 0.4722(5) 0.0841(4) 0.022(2) Uani 1 1 d D . .
H155 H -0.7518 0.4802 0.1261 0.027 Uiso 1 1 calc R . .
C156 C -0.8047(7) 0.3948(5) 0.0505(3) 0.021(2) Uani 1 1 d D . .
H156 H -0.8386 0.3499 0.0695 0.025 Uiso 1 1 calc R . .
C201 C -1.2149(6) 0.0322(6) 0.0165(4) 0.026(2) Uani 1 1 d D . .
C202 C -1.3225(6) -0.0009(6) 0.0035(4) 0.029(2) Uani 1 1 d D . .
H202 H -1.3507 -0.0081 -0.0359 0.035 Uiso 1 1 calc R . .
C203 C -1.3890(8) -0.0235(7) 0.0480(4) 0.040(3) Uani 1 1 d D . .
H203 H -1.4625 -0.0475 0.0390 0.048 Uiso 1 1 calc R . .
C204 C -1.3470(8) -0.0107(7) 0.1058(4) 0.042(3) Uani 1 1 d D . .
H204 H -1.3924 -0.0255 0.1364 0.050 Uiso 1 1 calc R . .
C205 C -1.2406(7) 0.0232(6) 0.1192(4) 0.037(3) Uani 1 1 d D . .
H205 H -1.2127 0.0321 0.1588 0.044 Uiso 1 1 calc R . .
C206 C -1.1746(7) 0.0443(6) 0.0747(3) 0.030(3) Uani 1 1 d D . .
H206 H -1.1011 0.0672 0.0838 0.036 Uiso 1 1 calc R . .
N25 N -0.6643(6) -0.3473(4) -0.3637(3) 0.0165(17) Uani 1 1 d D . .
H25 H -0.7211 -0.3322 -0.3546 0.020 Uiso 0.50 1 calc PR . .
N26 N -0.8495(5) -0.4422(5) -0.3117(3) 0.0178(18) Uani 1 1 d D B .
H26 H -0.8410 -0.4391 -0.3492 0.021 Uiso 0.50 1 calc PR . .
N27 N -0.9824(5) -0.4064(4) -0.3998(3) 0.0137(17) Uani 1 1 d D B .
H27 H -0.9190 -0.3781 -0.3842 0.016 Uiso 0.50 1 calc PR . .
N28 N -0.7999(5) -0.3001(4) -0.4447(3) 0.0153(17) Uani 1 1 d D A .
H28 H -0.8093 -0.3417 -0.4254 0.018 Uiso 0.50 1 calc PR . .
C21 C -0.5988(6) -0.3228(5) -0.4062(4) 0.017(2) Uani 1 1 d D . .
C22 C -0.5211(6) -0.3687(5) -0.4121(4) 0.0128(19) Uiso 1 1 d D . .
C23 C -0.5362(7) -0.4154(5) -0.3700(4) 0.016(2) Uiso 1 1 d D . .
C24 C -0.6254(7) -0.4002(5) -0.3373(4) 0.015(2) Uani 1 1 d D . .
C25 C -0.6644(6) -0.4276(5) -0.2856(4) 0.013(2) Uani 1 1 d D . .
C26 C -0.7675(6) -0.4321(5) -0.2700(4) 0.016(2) Uani 1 1 d D B .
C27 C -0.8146(7) -0.4338(6) -0.2148(4) 0.020(2) Uani 1 1 d D . .
C28 C -0.9205(7) -0.4499(6) -0.2242(4) 0.020(2) Uani 1 1 d D B .
C29 C -0.9450(6) -0.4577(5) -0.2867(4) 0.014(2) Uani 1 1 d D . .
C30 C -1.0422(6) -0.4834(5) -0.3188(4) 0.018(2) Uani 1 1 d D B .
C31 C -1.0537(7) -0.4671(5) -0.3765(4) 0.015(2) Uani 1 1 d D . .
C32 C -1.1438(7) -0.5035(5) -0.4187(4) 0.014(2) Uani 1 1 d D B .
C33 C -1.1283(7) -0.4610(5) -0.4643(4) 0.016(2) Uani 1 1 d D . .
C34 C -1.0260(6) -0.3979(5) -0.4506(3) 0.0124(19) Uani 1 1 d D B .
C35 C -0.9839(6) -0.3325(5) -0.4819(4) 0.017(2) Uani 1 1 d D . .
C36 C -0.8790(6) -0.2805(5) -0.4727(4) 0.016(2) Uani 1 1 d D A .
C37 C -0.8318(7) -0.2020(5) -0.4909(4) 0.020(2) Uani 1 1 d D . .
C38 C -0.7250(6) -0.1802(5) -0.4775(4) 0.016(2) Uiso 1 1 d D A .
C39 C -0.7029(6) -0.2447(5) -0.4513(4) 0.015(2) Uani 1 1 d D . .
C40 C -0.6081(6) -0.2607(5) -0.4383(4) 0.019(2) Uani 1 1 d D A .
C251 C -0.5996(6) -0.4527(5) -0.2425(4) 0.019(2) Uani 1 1 d D . .
C252 C -0.6337(7) -0.5302(5) -0.2262(4) 0.023(2) Uani 1 1 d D . .
H252 H -0.6923 -0.5714 -0.2475 0.027 Uiso 1 1 calc R . .
C253 C -0.5836(7) -0.5485(6) -0.1792(4) 0.029(3) Uani 1 1 d D . .
H253 H -0.6082 -0.6015 -0.1680 0.035 Uiso 1 1 calc R . .
C254 C -0.4972(7) -0.4883(5) -0.1488(4) 0.031(3) Uani 1 1 d D . .
H254 H -0.4643 -0.4995 -0.1156 0.037 Uiso 1 1 calc R . .
C255 C -0.4582(7) -0.4120(6) -0.1662(4) 0.029(3) Uani 1 1 d D . .
H255 H -0.3979 -0.3715 -0.1458 0.035 Uiso 1 1 calc R . .
C256 C -0.5087(6) -0.3956(6) -0.2139(4) 0.024(2) Uani 1 1 d D . .
H256 H -0.4806 -0.3444 -0.2272 0.028 Uiso 1 1 calc R . .
C301 C -1.1356(6) -0.5290(5) -0.2906(4) 0.019(2) Uani 1 1 d D . .
C302 C -1.1377(7) -0.6041(5) -0.2743(4) 0.027(2) Uani 1 1 d D B .
H302 H -1.0806 -0.6265 -0.2823 0.033 Uiso 1 1 calc R . .
C303 C -1.2230(7) -0.6465(6) -0.2464(5) 0.036(3) Uani 1 1 d D . .
H303 H -1.2247 -0.6982 -0.2357 0.043 Uiso 1 1 calc R B .
C304 C -1.3054(7) -0.6130(6) -0.2343(4) 0.033(3) Uani 1 1 d D B .
H304 H -1.3640 -0.6424 -0.2155 0.039 Uiso 1 1 calc R . .
C305 C -1.3039(7) -0.5374(6) -0.2491(4) 0.028(2) Uani 1 1 d D . .
H305 H -1.3600 -0.5141 -0.2398 0.033 Uiso 1 1 calc R B .
C306 C -1.2189(6) -0.4964(6) -0.2779(4) 0.021(2) Uani 1 1 d D B .
H306 H -1.2179 -0.4451 -0.2891 0.026 Uiso 1 1 calc R . .
C351 C -1.0545(6) -0.3192(5) -0.5281(3) 0.0106(19) Uani 1 1 d D B .
C352 C -1.1395(6) -0.2901(6) -0.5123(4) 0.023(2) Uani 1 1 d D . .
H352 H -1.1507 -0.2743 -0.4717 0.028 Uiso 1 1 calc R B .
C353 C -1.2084(7) -0.2842(6) -0.5560(3) 0.028(2) Uani 1 1 d D B .
H353 H -1.2665 -0.2641 -0.5452 0.034 Uiso 1 1 calc R . .
C354 C -1.1926(7) -0.3077(6) -0.6154(4) 0.032(3) Uani 1 1 d D . .
H354 H -1.2401 -0.3039 -0.6452 0.038 Uiso 1 1 calc R B .
C355 C -1.1078(7) -0.3366(6) -0.6312(4) 0.028(2) Uani 1 1 d D B .
H355 H -1.0973 -0.3535 -0.6718 0.034 Uiso 1 1 calc R . .
C356 C -1.0378(7) -0.3409(6) -0.5872(3) 0.024(2) Uani 1 1 d D . .
H356 H -0.9780 -0.3590 -0.5980 0.029 Uiso 1 1 calc R B .
C401 C -0.5073(6) -0.2086(5) -0.4574(3) 0.019(2) Uani 1 1 d D . .
C402 C -0.4293(6) -0.1636(5) -0.4137(4) 0.026(2) Uani 1 1 d D A .
H402 H -0.4404 -0.1671 -0.3733 0.031 Uiso 1 1 calc R . .
C403 C -0.3354(6) -0.1138(6) -0.4293(4) 0.028(2) Uani 1 1 d D . .
H403 H -0.2825 -0.0824 -0.3994 0.034 Uiso 1 1 calc R A .
C404 C -0.3181(7) -0.1095(6) -0.4884(4) 0.030(3) Uani 1 1 d D A .
H404 H -0.2536 -0.0751 -0.4988 0.036 Uiso 1 1 calc R . .
C405 C -0.3949(6) -0.1554(5) -0.5320(4) 0.026(2) Uani 1 1 d D . .
H405 H -0.3831 -0.1531 -0.5725 0.031 Uiso 1 1 calc R A .
C406 C -0.48855(4) -0.20447(3) -0.51627(2) 0.019(2) Uani 1 1 d D A .
H406 H -0.5412 -0.2360 -0.5463 0.022 Uiso 1 1 calc R . .
Br2 Br -1.22459(4) -0.15925(3) -0.02248(2) 0.0301(3) Uani 1 1 d R . .
Br3 Br -1.17448(4) -0.24832(3) -0.16050(2) 0.0419(3) Uani 1 1 d R . .
Br7 Br -1.05162(4) -0.06283(3) -0.37866(2) 0.0308(3) Uani 1 1 d R . .
Br8 Br -0.81633(4) 0.08816(3) -0.37320(2) 0.0341(3) Uani 1 1 d R . .
Br12 Br -0.50455(4) 0.23514(3) -0.13875(2) 0.0296(3) Uani 1 1 d R . .
Br13 Br -0.57671(4) 0.35408(3) -0.01783(2) 0.0292(3) Uani 1 1 d R . .
C171 C -1.04623(4) 0.37128(3) 0.00097(2) 0.022(2) Uani 1 1 d R . .
H17A H -1.1080 0.3747 0.0240 0.026 Uiso 1 1 calc R . .
H17B H -0.9826 0.4097 0.0240 0.026 Uiso 1 1 calc R . .
C172 C -1.0567(9) 0.3968(7) -0.0563(5) 0.038(3) Uani 1 1 d . . .
H17C H -1.0616 0.4539 -0.0494 0.056 Uiso 1 1 calc R . .
H17D H -1.1203 0.3593 -0.0788 0.056 Uiso 1 1 calc R . .
H17E H -0.9951 0.3941 -0.0789 0.056 Uiso 1 1 calc R . .
C181 C -1.2183(8) 0.2166(6) 0.0300(5) 0.029(3) Uani 1 1 d . . .
H18A H -1.2429 0.1682 0.0501 0.035 Uiso 1 1 calc R . .
H18B H -1.2029 0.2675 0.0609 0.035 Uiso 1 1 calc R . .
C182 C -1.3028(10) 0.2169(9) -0.0095(6) 0.056(4) Uani 1 1 d . . .
H18C H -1.3647 0.2188 0.0129 0.085 Uiso 1 1 calc R . .
H18D H -1.3203 0.1662 -0.0399 0.085 Uiso 1 1 calc R . .
H18E H -1.2810 0.2658 -0.0285 0.085 Uiso 1 1 calc R . .
Br22 Br -0.42892(8) -0.37509(6) -0.47240(5) 0.0255(3) Uani 1 1 d . . .
Br23 Br -0.46922(8) -0.49616(6) -0.36115(5) 0.0262(3) Uani 1 1 d . . .
Br32 Br -1.25670(8) -0.59955(6) -0.41744(4) 0.0225(2) Uani 1 1 d . . .
Br33 Br -1.22125(8) -0.49227(6) -0.53150(4) 0.0207(2) Uani 1 1 d . B .
Br37 Br -0.9011(6) -0.1402(5) -0.5227(4) 0.0376(17) Uani 0.20 1 d P A 1
Br38 Br -0.6371(7) -0.0796(4) -0.4827(4) 0.0369(16) Uani 0.20 1 d P A 1
C271 C -0.751(5) -0.408(4) -0.1566(17) 0.030 Uiso 0.20 1 d PD B 1
H27A H -0.7064 -0.4449 -0.1555 0.036 Uiso 0.20 1 calc PR B 1
H27B H -0.8001 -0.4158 -0.1244 0.036 Uiso 0.20 1 calc PR B 1
C272 C -0.683(4) -0.319(3) -0.144(3) 0.040 Uiso 0.20 1 d PD B 1
H27C H -0.6446 -0.3076 -0.1057 0.060 Uiso 0.20 1 calc PR B 1
H27D H -0.7261 -0.2816 -0.1445 0.060 Uiso 0.20 1 calc PR B 1
H27E H -0.6321 -0.3108 -0.1753 0.060 Uiso 0.20 1 calc PR B 1
C281 C -1.000(4) -0.457(3) -0.178(2) 0.030 Uiso 0.20 1 d PD B 1
H28A H -1.0662 -0.4994 -0.1940 0.036 Uiso 0.20 1 calc PR B 1
H28B H -0.9731 -0.4731 -0.1431 0.036 Uiso 0.20 1 calc PR B 1
C282 C -1.020(5) -0.374(3) -0.160(3) 0.040 Uiso 0.20 1 d PD B 1
H28C H -1.0722 -0.3773 -0.1302 0.060 Uiso 0.20 1 calc PR B 1
H28D H -1.0458 -0.3574 -0.1949 0.060 Uiso 0.20 1 calc PR B 1
H28E H -0.9540 -0.3317 -0.1436 0.060 Uiso 0.20 1 calc PR B 1
Br27 Br -0.74731(12) -0.40607(9) -0.13980(5) 0.0206(3) Uani 0.80 1 d P B 2
Br28 Br -1.01467(12) -0.44473(9) -0.16389(6) 0.0256(3) Uani 0.80 1 d P B 2
C371 C -0.8808(19) -0.1461(14) -0.5173(6) 0.030 Uiso 0.80 1 d PD A 2
H37A H -0.9571 -0.1632 -0.5115 0.036 Uiso 0.80 1 calc PR A 2
H37B H -0.8513 -0.0885 -0.4950 0.036 Uiso 0.80 1 calc PR A 2
C372 C -0.8663(12) -0.1449(9) -0.5819(5) 0.040 Uiso 0.80 1 d PD A 2
H37C H -0.9016 -0.1071 -0.5947 0.060 Uiso 0.80 1 calc PR A 2
H37D H -0.8968 -0.2012 -0.6049 0.060 Uiso 0.80 1 calc PR A 2
H37E H -0.7912 -0.1257 -0.5882 0.060 Uiso 0.80 1 calc PR A 2
C381 C -0.650(2) -0.0966(9) -0.4802(6) 0.030 Uiso 0.80 1 d PD A 2
H38A H -0.6864 -0.0664 -0.5021 0.036 Uiso 0.80 1 calc PR A 2
H38B H -0.5904 -0.1052 -0.5033 0.036 Uiso 0.80 1 calc PR A 2
C382 C -0.6072(11) -0.0426(9) -0.4215(6) 0.040 Uiso 0.80 1 d PD A 2
H38C H -0.5593 0.0104 -0.4278 0.060 Uiso 0.80 1 calc PR A 2
H38D H -0.5690 -0.0709 -0.3997 0.060 Uiso 0.80 1 calc PR A 2
H38E H -0.6653 -0.0319 -0.3985 0.060 Uiso 0.80 1 calc PR A 2
C1S C 0.8112(9) 0.2327(5) 0.2965(4) 0.037(3) Uani 1 1 d D . .
H1S1 H 0.8727 0.2704 0.3217 0.044 Uiso 1 1 calc R . .
H1S2 H 0.7504 0.2545 0.3052 0.044 Uiso 1 1 calc R . .
Cl1S Cl 0.8377(3) 0.2314(2) 0.22111(14) 0.0557(9) Uani 1 1 d D . .
Cl2S Cl 0.7834(3) 0.13200(19) 0.31372(17) 0.0587(9) Uani 1 1 d D . .
C2S C 0.9961(8) 0.7400(5) 0.1961(4) 0.040(3) Uani 1 1 d D . .
H2S1 H 1.0564 0.7239 0.1782 0.048 Uiso 1 1 calc R . .
H2S2 H 0.9728 0.7733 0.1705 0.048 Uiso 1 1 calc R . .
Cl3S Cl 1.0374(3) 0.80159(19) 0.26642(13) 0.0474(8) Uani 1 1 d D . .
Cl4S Cl 0.8931(3) 0.64971(19) 0.19867(13) 0.0481(8) Uani 1 1 d D . .
C3S C -0.2523(13) 0.0612(8) -0.2080(4) 0.131(9) Uani 1 1 d D . .
H3S1 H -0.2848 0.0150 -0.1871 0.157 Uiso 1 1 calc R C 1
H3S2 H -0.1753 0.0708 -0.2045 0.157 Uiso 1 1 calc R C 1
Cl5S Cl -0.2946(5) 0.0272(4) -0.2847(3) 0.132(2) Uani 1 1 d D D .
Cl6S Cl -0.2793(6) 0.1508(5) -0.1705(3) 0.118(3) Uani 0.75 1 d PD D 1
Cl6' Cl -0.3508(10) 0.0031(9) -0.1714(8) 0.073(5) Uani 0.25 1 d PD D 2
C4S C -0.5660(9) -0.1828(11) -0.1695(5) 0.091(6) Uani 1 1 d D . .
H4S1 H -0.6022 -0.1418 -0.1520 0.109 Uiso 1 1 calc R E 1
H4S2 H -0.6174 -0.2387 -0.1736 0.109 Uiso 1 1 calc R E 1
Cl7S Cl -0.5338(4) -0.1652(5) -0.2407(3) 0.142(3) Uani 1 1 d D D .
Cl8S Cl -0.4643(5) -0.1777(4) -0.1190(3) 0.0862(17) Uani 0.80 1 d PD F 1
Cl8' Cl -0.4317(11) -0.130(2) -0.1482(9) 0.111(12) Uani 0.20 1 d PD D 2

loop_
_atom_site_aniso_label
_atom_site_aniso_U_11
_atom_site_aniso_U_22
_atom_site_aniso_U_33
_atom_site_aniso_U_23
_atom_site_aniso_U_13
_atom_site_aniso_U_12
N21 0.008(4) 0.018(4) 0.029(5) 0.007(4) 0.007(3) 0.006(3)
N22 0.015(4) 0.012(4) 0.027(5) 0.003(3) -0.001(4) 0.002(3)
N23 0.010(4) 0.015(4) 0.022(4) 0.003(3) 0.004(3) 0.003(3)
N24 0.017(4) 0.023(5) 0.019(4) 0.008(4) 0.004(3) 0.008(4)
C1 0.019(5) 0.017(5) 0.017(5) 0.009(4) 0.000(4) 0.009(4)
C2 0.016(5) 0.015(5) 0.028(6) 0.012(4) -0.003(4) 0.000(4)
C3 0.030(6) 0.016(5) 0.029(6) 0.004(5) -0.003(5) -0.004(5)
C4 0.017(5) 0.009(5) 0.036(6) 0.003(4) 0.004(4) 0.005(4)
C5 0.020(5) 0.008(5) 0.027(6) 0.005(4) -0.002(4) 0.008(4)
C6 0.016(5) 0.020(5) 0.029(6) 0.003(4) 0.002(4) 0.008(4)
C7 0.011(5) 0.020(5) 0.017(5) -0.001(4) 0.004(4) 0.003(4)
C8 0.020(5) 0.022(5) 0.025(6) 0.010(4) 0.008(4) 0.005(4)
C9 0.020(5) 0.014(5) 0.029(6) 0.000(4) 0.006(4) 0.005(4)
C10 0.022(5) 0.012(5) 0.026(5) 0.008(4) -0.002(4) 0.007(4)
C11 0.028(6) 0.022(5) 0.026(6) 0.014(5) 0.002(5) 0.009(5)
C12 0.021(5) 0.022(5) 0.027(6) 0.017(5) 0.014(4) 0.003(4)
C13 0.025(6) 0.018(5) 0.024(6) 0.007(4) 0.003(4) 0.004(4)
C14 0.016(5) 0.017(5) 0.017(5) 0.002(4) -0.015(4) -0.004(4)
C15 0.022(5) 0.010(5) 0.017(5) 0.003(4) -0.004(4) 0.003(4)
C16 0.026(5) 0.011(5) 0.012(5) 0.004(4) -0.002(4) 0.009(4)
C17 0.024(5) 0.016(5) 0.018(5) 0.000(4) -0.004(4) 0.008(4)
C18 0.024(6) 0.023(6) 0.025(5) 0.005(4) -0.005(4) 0.009(5)
C19 0.025(6) 0.025(6) 0.026(6) 0.004(5) -0.005(5) 0.014(5)
C20 0.013(5) 0.020(5) 0.027(6) 0.008(4) 0.000(4) 0.007(4)
C51 0.022(5) 0.017(5) 0.020(5) 0.004(4) 0.001(4) 0.006(4)
C52 0.023(6) 0.018(5) 0.039(6) 0.000(5) -0.001(5) -0.002(5)
C53 0.033(6) 0.030(6) 0.039(7) 0.014(5) -0.019(5) -0.012(5)
C54 0.064(9) 0.022(6) 0.032(7) 0.000(5) -0.014(6) 0.008(6)
C55 0.060(8) 0.017(6) 0.030(6) -0.008(5) 0.010(6) 0.012(6)
C56 0.034(6) 0.022(6) 0.038(7) -0.001(5) 0.007(5) 0.012(5)
C101 0.024(6) 0.043(7) 0.012(5) -0.001(5) -0.004(4) 0.008(5)
C102 0.019(6) 0.047(8) 0.048(8) -0.002(6) -0.003(5) 0.005(5)
C103 0.032(8) 0.112(14) 0.040(8) -0.031(8) 0.001(6) 0.032(8)
C104 0.020(7) 0.125(15) 0.027(7) 0.001(9) -0.004(6) -0.018(9)
C105 0.050(9) 0.084(11) 0.019(6) 0.015(7) -0.004(6) -0.021(8)
C106 0.033(7) 0.034(7) 0.028(6) 0.002(5) -0.003(5) -0.010(5)
C151 0.030(6) 0.022(5) 0.017(5) 0.001(4) 0.005(4) 0.009(5)
C152 0.031(6) 0.020(6) 0.026(6) 0.007(5) -0.008(5) 0.005(5)
C153 0.018(5) 0.020(5) 0.033(6) 0.006(5) -0.002(4) -0.001(4)
C154 0.024(6) 0.026(6) 0.033(6) -0.005(5) -0.008(5) 0.007(5)
C155 0.009(5) 0.035(6) 0.016(5) 0.002(4) -0.001(4) -0.003(4)
C156 0.013(5) 0.019(5) 0.025(5) 0.002(4) -0.004(4) -0.001(4)
C201 0.027(6) 0.020(5) 0.034(6) 0.007(5) 0.005(5) 0.010(5)
C202 0.021(6) 0.021(6) 0.040(7) 0.006(5) 0.005(5) 0.000(5)
C203 0.028(6) 0.035(7) 0.060(8) 0.014(6) 0.013(6) 0.011(5)
C204 0.050(8) 0.036(7) 0.042(7) 0.016(6) 0.020(6) 0.010(6)
C205 0.057(8) 0.031(6) 0.031(6) 0.015(5) 0.010(6) 0.022(6)
C206 0.030(6) 0.032(6) 0.028(6) 0.009(5) -0.002(5) 0.006(5)
N25 0.017(4) 0.017(4) 0.018(4) -0.001(3) -0.001(3) 0.011(3)
N26 0.015(4) 0.025(4) 0.016(4) 0.004(3) 0.000(3) 0.008(4)
N27 0.009(4) 0.014(4) 0.017(4) 0.003(3) -0.002(3) 0.001(3)
N28 0.016(4) 0.018(4) 0.015(4) 0.005(3) -0.001(3) 0.009(3)
C21 0.009(5) 0.015(5) 0.025(5) 0.004(4) -0.004(4) 0.000(4)
C24 0.014(5) 0.007(4) 0.024(5) 0.003(4) 0.006(4) 0.005(4)
C25 0.008(5) 0.010(5) 0.022(5) -0.002(4) -0.001(4) 0.006(4)
C26 0.019(5) 0.011(5) 0.016(5) 0.002(4) -0.001(4) 0.003(4)
C27 0.026(6) 0.020(5) 0.016(5) 0.006(4) 0.003(4) 0.009(4)
C28 0.016(5) 0.021(5) 0.023(5) -0.001(4) 0.004(4) 0.010(4)
C29 0.018(5) 0.012(5) 0.014(5) 0.003(4) 0.001(4) 0.008(4)
C30 0.018(5) 0.014(5) 0.024(5) 0.006(4) 0.004(4) 0.009(4)
C31 0.019(5) 0.012(5) 0.019(5) 0.001(4) 0.005(4) 0.013(4)
C32 0.020(5) 0.013(5) 0.013(5) -0.001(4) 0.005(4) 0.013(4)
C33 0.018(5) 0.022(5) 0.015(5) 0.004(4) 0.007(4) 0.015(4)
C34 0.012(5) 0.018(5) 0.011(5) 0.002(4) 0.001(4) 0.009(4)
C35 0.018(5) 0.024(5) 0.015(5) 0.002(4) 0.005(4) 0.017(4)
C36 0.019(5) 0.013(5) 0.018(5) 0.001(4) 0.001(4) 0.011(4)
C37 0.018(5) 0.020(5) 0.025(5) 0.007(4) -0.008(4) 0.010(4)
C39 0.024(5) 0.014(5) 0.009(4) 0.003(4) 0.005(4) 0.011(4)
C40 0.018(5) 0.012(5) 0.028(5) 0.001(4) -0.004(4) 0.008(4)
C251 0.013(5) 0.026(6) 0.019(5) 0.010(4) -0.001(4) 0.004(4)
C252 0.024(5) 0.019(5) 0.025(6) -0.002(4) 0.006(4) 0.010(4)
C253 0.032(6) 0.032(6) 0.036(6) 0.021(5) 0.010(5) 0.023(5)
C254 0.025(6) 0.057(8) 0.016(5) 0.006(5) -0.005(4) 0.023(6)
C255 0.012(5) 0.033(6) 0.042(7) 0.007(5) -0.002(5) 0.005(5)
C256 0.022(6) 0.030(6) 0.026(6) 0.011(5) 0.009(5) 0.017(5)
C301 0.025(5) 0.024(5) 0.004(4) -0.002(4) 0.000(4) 0.005(4)
C302 0.029(6) 0.020(5) 0.031(6) 0.006(5) -0.001(5) 0.003(5)
C303 0.042(7) 0.023(6) 0.042(7) 0.020(5) -0.005(6) 0.001(5)
C304 0.009(5) 0.045(7) 0.032(6) 0.011(5) -0.004(4) -0.012(5)
C305 0.022(6) 0.038(7) 0.020(5) 0.003(5) 0.006(4) 0.006(5)
C306 0.021(5) 0.028(6) 0.021(5) 0.007(4) 0.001(4) 0.015(5)
C351 0.011(5) 0.012(4) 0.008(4) 0.001(4) -0.008(4) 0.003(4)
C352 0.018(5) 0.024(6) 0.034(6) 0.011(5) 0.003(5) 0.012(4)
C353 0.025(6) 0.037(6) 0.034(6) 0.018(5) 0.008(5) 0.021(5)
C354 0.030(6) 0.038(7) 0.034(6) 0.013(5) -0.006(5) 0.017(5)
C355 0.030(6) 0.032(6) 0.024(6) 0.009(5) -0.005(5) 0.010(5)
C356 0.018(5) 0.030(6) 0.031(6) 0.014(5) 0.006(4) 0.013(5)
C401 0.016(5) 0.016(5) 0.028(6) 0.006(4) -0.004(4) 0.012(4)
C402 0.023(6) 0.023(6) 0.030(6) 0.010(5) 0.002(5) 0.003(5)
C403 0.011(5) 0.024(6) 0.049(7) 0.004(5) -0.003(5) 0.006(4)
C404 0.024(6) 0.024(6) 0.049(7) 0.017(5) 0.012(5) 0.010(5)
C405 0.025(6) 0.023(6) 0.033(6) 0.015(5) 0.011(5) 0.006(5)
C406 0.017(5) 0.018(5) 0.023(5) 0.007(4) 0.001(4) 0.008(4)
Br2 0.0386(7) 0.0216(6) 0.0316(6) 0.0141(5) 0.0044(5) 0.0055(5)
Br3 0.0738(9) 0.0127(6) 0.0367(7) 0.0064(5) 0.0037(6) 0.0075(6)
Br7 0.0278(6) 0.0326(6) 0.0259(6) 0.0014(5) -0.0027(5) 0.0018(5)
Br8 0.0303(6) 0.0394(7) 0.0256(6) 0.0062(5) 0.0058(5) -0.0010(5)
Br12 0.0171(5) 0.0332(6) 0.0352(6) 0.0036(5) -0.0001(5) 0.0040(5)
Br13 0.0219(6) 0.0310(6) 0.0279(6) -0.0009(5) -0.0060(5) 0.0011(5)
C171 0.008(5) 0.028(6) 0.019(5) -0.010(4) -0.001(4) -0.001(4)
C172 0.035(7) 0.022(6) 0.062(8) 0.008(6) 0.014(6) 0.017(5)
C181 0.035(6) 0.018(5) 0.033(6) -0.005(5) 0.022(5) 0.009(5)
C182 0.044(8) 0.054(9) 0.078(10) 0.020(8) 0.013(7) 0.020(7)
Br22 0.0275(6) 0.0273(6) 0.0275(6) 0.0075(5) 0.0113(5) 0.0156(5)
Br23 0.0284(6) 0.0251(6) 0.0339(6) 0.0095(5) 0.0064(5) 0.0192(5)
Br32 0.0202(5) 0.0196(5) 0.0252(6) 0.0023(4) 0.0026(4) 0.0030(4)
Br33 0.0203(5) 0.0206(5) 0.0211(5) 0.0011(4) -0.0036(4) 0.0079(4)
Br37 0.019(4) 0.026(3) 0.077(5) 0.029(3) 0.000(3) 0.010(3)
Br38 0.019(4) 0.023(4) 0.073(4) 0.028(3) 0.004(3) 0.004(3)
Br27 0.0229(7) 0.0301(7) 0.0125(7) 0.0018(6) -0.0013(6) 0.0147(6)
Br28 0.0208(7) 0.0437(10) 0.0152(8) 0.0057(6) 0.0062(5) 0.0137(6)
C1S 0.035(7) 0.028(6) 0.047(7) -0.002(5) 0.003(6) 0.012(5)
Cl1S 0.066(2) 0.056(2) 0.0485(19) 0.0001(16) -0.0005(16) 0.0288(18)
Cl2S 0.051(2) 0.0347(17) 0.095(3) 0.0176(17) 0.0212(19) 0.0153(15)
C2S 0.049(8) 0.039(7) 0.034(7) 0.009(5) -0.009(6) 0.016(6)
Cl3S 0.059(2) 0.0444(18) 0.0379(17) 0.0024(14) -0.0069(14) 0.0168(16)
Cl4S 0.062(2) 0.0427(17) 0.0357(16) 0.0143(13) -0.0047(14) 0.0048(16)
C3S 0.099(16) 0.22(3) 0.118(18) 0.094(19) 0.007(14) 0.078(18)
Cl5S 0.155(6) 0.119(5) 0.132(5) 0.014(4) -0.017(4) 0.063(4)
Cl6S 0.135(6) 0.173(7) 0.099(5) 0.052(5) 0.066(5) 0.112(6)
Cl6' 0.038(8) 0.049(8) 0.126(14) 0.017(9) 0.021(8) 0.003(7)
C4S 0.052(10) 0.095(14) 0.127(17) 0.010(12) 0.007(10) 0.031(10)
Cl7S 0.068(3) 0.239(8) 0.142(5) 0.068(5) 0.013(3) 0.063(4)
Cl8S 0.077(4) 0.085(4) 0.086(4) -0.014(3) -0.030(3) 0.025(3)
Cl8' 0.042(12) 0.20(3) 0.041(12) -0.032(15) -0.015(9) -0.007(15)

loop_
_atom_type_symbol
_atom_type_description
_atom_type_scat_dispersion_real
_atom_type_scat_dispersion_imag
_atom_type_scat_source
C C 0.0181 0.0091 'International Tables Vol C Tables 4.2.6.8 and 6.1.1.4'
H H 0.0000 0.0000 'International Tables Vol C Tables 4.2.6.8 and 6.1.1.4'
N N 0.0311 0.0180 'International Tables Vol C Tables 4.2.6.8 and 6.1.1.4'
Br Br -0.6763 1.2805 'International Tables Vol C Tables 4.2.6.8 and 6.1.1.4'
Cl Cl 0.3639 0.7018 'International Tables Vol C Tables 4.2.6.8 and 6.1.1.4'

loop_
_geom_angle_atom_site_label_1
_geom_angle_atom_site_label_2
_geom_angle_atom_site_label_3
_geom_angle
C1 N21 C4 107.8(7)
C9 N22 C6 111.7(7)
C14 N23 C11 107.7(7)
C16 N24 C19 111.0(7)
N21 C1 C20 123.4(7)
N21 C1 C2 109.1(7)
C20 C1 C2 127.2(7)
C3 C2 C1 106.7(7)
C3 C2 Br2 123.5(7)
C1 C2 Br2 129.6(7)
C2 C3 C4 106.8(8)
C2 C3 Br3 123.7(7)
C4 C3 Br3 128.7(7)
N21 C4 C5 124.3(7)
N21 C4 C3 109.4(7)
C5 C4 C3 126.0(8)
C6 C5 C4 123.6(8)
C6 C5 C51 118.1(8)
C4 C5 C51 118.0(7)
N22 C6 C5 122.7(8)
N22 C6 C7 105.6(7)
C5 C6 C7 131.5(8)
C8 C7 C6 108.6(7)
C8 C7 Br7 123.1(6)
C6 C7 Br7 128.1(6)
C7 C8 C9 108.6(7)
C7 C8 Br8 123.7(7)
C9 C8 Br8 127.0(6)
N22 C9 C10 124.7(8)
N22 C9 C8 104.9(7)
C10 C9 C8 130.3(8)
C9 C10 C11 122.0(8)
C9 C10 C101 119.1(8)
C11 C10 C101 118.9(8)
N23 C11 C10 122.9(8)
N23 C11 C12 108.4(7)
C10 C11 C12 128.1(8)
C13 C12 C11 107.5(8)
C13 C12 Br12 124.4(7)
C11 C12 Br12 127.7(7)
C12 C13 C14 106.2(8)
C12 C13 Br13 123.9(7)
C14 C13 Br13 129.3(7)
N23 C14 C15 122.8(7)
N23 C14 C13 109.7(7)
C15 C14 C13 127.4(7)
C16 C15 C14 122.8(7)
C16 C15 C151 119.0(7)
C14 C15 C151 118.0(7)
N24 C16 C15 122.9(8)
N24 C16 C17 105.9(7)
C15 C16 C17 130.5(8)
C18 C17 C16 108.2(8)
C18 C17 C171 125.8(7)
C16 C17 C171 125.0(7)
C17 C18 C19 107.4(8)
C17 C18 C181 123.8(8)
C19 C18 C181 128.1(8)
N24 C19 C20 123.5(8)
N24 C19 C18 106.8(7)
C20 C19 C18 129.7(8)
C19 C20 C1 122.6(8)
C19 C20 C201 117.4(8)
C1 C20 C201 120.0(7)
C56 C51 C52 118.7(8)
C56 C51 C5 120.6(7)
C52 C51 C5 120.7(7)
C53 C52 C51 120.6(9)
C54 C53 C52 119.7(9)
C55 C54 C53 120.3(9)
C54 C55 C56 119.9(9)
C51 C56 C55 120.9(9)
C102 C101 C106 118.4(9)
C102 C101 C10 121.1(8)
C106 C101 C10 120.4(8)
C101 C102 C103 121.2(10)
C104 C103 C102 119.4(11)
C105 C104 C103 120.0(11)
C104 C105 C106 119.8(11)
C105 C106 C101 121.1(10)
C152 C151 C156 120.0(8)
C152 C151 C15 119.8(7)
C156 C151 C15 120.1(7)
C153 C152 C151 119.1(8)
C154 C153 C152 120.9(8)
C153 C154 C155 120.3(8)
C156 C155 C154 119.3(8)
C155 C156 C151 120.3(8)
C202 C201 C206 119.5(8)
C202 C201 C20 121.3(7)
C206 C201 C20 119.2(7)
C201 C202 C203 120.1(9)
C202 C203 C204 119.4(9)
C205 C204 C203 120.8(9)
C204 C205 C206 119.6(9)
C205 C206 C201 120.6(9)
C21 N25 C24 107.3(7)
C29 N26 C26 111.6(7)
C34 N27 C31 108.4(7)
C36 N28 C39 110.2(7)
N25 C21 C40 122.8(8)
N25 C21 C22 109.6(7)
C40 C21 C22 127.6(8)
C23 C22 C21 107.2(7)
C23 C22 Br22 124.5(6)
C21 C22 Br22 127.8(6)
C22 C23 C24 107.0(7)
C22 C23 Br23 126.4(7)
C24 C23 Br23 126.1(6)
N25 C24 C25 122.7(7)
N25 C24 C23 108.4(7)
C25 C24 C23 128.7(7)
C24 C25 C26 121.8(7)
C24 C25 C251 123.0(7)
C26 C25 C251 115.2(7)
N26 C26 C25 123.0(7)
N26 C26 C27 105.3(7)
C25 C26 C27 131.6(8)
C28 C27 C26 108.9(8)
C28 C27 C271 128(3)
C26 C27 C271 123(3)
C28 C27 Br27 123.1(7)
C26 C27 Br27 127.5(7)
C271 C27 Br27 5(3)
C27 C28 C29 108.9(7)
C27 C28 C281 127(3)
C29 C28 C281 125(3)
C27 C28 Br28 124.7(7)
C29 C28 Br28 125.8(6)
C281 C28 Br28 7(2)
N26 C29 C30 124.5(7)
N26 C29 C28 105.0(7)
C30 C29 C28 130.2(8)
C29 C30 C31 122.2(7)
C29 C30 C301 118.0(7)
C31 C30 C301 119.8(7)
N27 C31 C30 124.2(7)
N27 C31 C32 108.0(7)
C30 C31 C32 127.5(7)
C33 C32 C31 107.8(7)
C33 C32 Br32 124.1(6)
C31 C32 Br32 127.8(6)
C32 C33 C34 106.1(7)
C32 C33 Br33 122.1(7)
C34 C33 Br33 131.5(6)
N27 C34 C35 124.7(7)
N27 C34 C33 109.3(7)
C35 C34 C33 125.7(7)
C36 C35 C34 123.7(7)
C36 C35 C351 118.6(7)
C34 C35 C351 117.7(7)
N28 C36 C35 123.6(7)
N28 C36 C37 106.7(7)
C35 C36 C37 129.7(7)
C38 C37 C36 107.9(7)
C38 C37 C371 121.5(13)
C36 C37 C371 130.6(12)
C38 C37 Br37 126.0(7)
C36 C37 Br37 126.1(7)
C371 C37 Br37 4.5(12)
C37 C38 C39 108.3(7)
C37 C38 C381 124.4(14)
C39 C38 C381 126.6(13)
C37 C38 Br38 123.0(7)
C39 C38 Br38 128.0(7)
C381 C38 Br38 1.6(11)
N28 C39 C40 121.6(7)
N28 C39 C38 106.2(7)
C40 C39 C38 131.9(8)
C39 C40 C21 124.8(8)
C39 C40 C401 119.4(7)
C21 C40 C401 115.8(7)
C252 C251 C256 118.4(7)
C252 C251 C25 121.1(7)
C256 C251 C25 120.2(7)
C251 C252 C253 121.2(8)
C254 C253 C252 119.0(8)
C255 C254 C253 121.0(8)
C254 C255 C256 118.9(8)
C255 C256 C251 121.2(8)
C306 C301 C302 119.2(8)
C306 C301 C30 121.3(7)
C302 C301 C30 119.4(7)
C303 C302 C301 120.3(8)
C304 C303 C302 119.6(8)
C303 C304 C305 121.0(8)
C304 C305 C306 118.7(8)
C301 C306 C305 121.1(8)
C356 C351 C352 119.8(7)
C356 C351 C35 119.2(7)
C352 C351 C35 120.9(7)
C351 C352 C353 119.8(8)
C352 C353 C354 120.3(8)
C355 C354 C353 119.9(8)
C354 C355 C356 119.6(8)
C351 C356 C355 120.5(8)
C406 C401 C402 119.2(7)
C406 C401 C40 122.9(6)
C402 C401 C40 117.8(6)
C403 C402 C401 119.8(8)
C402 C403 C404 120.4(8)
C405 C404 C403 120.0(8)
C406 C405 C404 119.5(7)
C405 C406 C401 121.2(5)
C172 C171 C17 110.8(5)
C182 C181 C18 115.9(9)
C27 C271 C272 115(4)
C282 C281 C28 109(3)
C372 C371 C37 116.0(11)
C38 C381 C382 115.4(11)
Cl2S C1S Cl1S 111.2(5)
Cl3S C2S Cl4S 112.6(5)
Cl6' C3S Cl6S 88.3(8)
Cl6' C3S Cl5S 104.7(10)
Cl6S C3S Cl5S 117.8(8)
C3S Cl6' Cl8' 146.1(11)
Cl8S C4S Cl7S 118.1(7)
Cl8S C4S Cl8' 37.7(11)
Cl7S C4S Cl8' 85.8(10)
C4S Cl7S Cl8' 47.6(5)
C4S Cl8' Cl6' 121.1(19)
C4S Cl8' Cl7S 46.6(5)
Cl6' Cl8' Cl7S 88.4(12)

loop_
_geom_bond_atom_site_label_1
_geom_bond_atom_site_label_2
_geom_bond_distance
N21 C1 1.359(10)
N21 C4 1.363(10)
N22 C9 1.380(10)
N22 C6 1.382(10)
N23 C14 1.350(10)
N23 C11 1.373(11)
N24 C16 1.377(10)
N24 C19 1.377(11)
C1 C20 1.419(11)
C1 C2 1.467(11)
C2 C3 1.356(12)
C2 Br2 1.866(8)
C3 C4 1.459(11)
C3 Br3 1.869(9)
C4 C5 1.410(11)
C5 C6 1.403(11)
C5 C51 1.484(11)
C6 C7 1.426(11)
C7 C8 1.372(11)
C7 Br7 1.865(8)
C8 C9 1.443(11)
C8 Br8 1.858(8)
C9 C10 1.398(11)
C10 C11 1.412(11)
C10 C101 1.484(11)
C11 C12 1.461(12)
C12 C13 1.347(12)
C12 Br12 1.878(9)
C13 C14 1.468(11)
C13 Br13 1.873(9)
C14 C15 1.414(11)
C15 C16 1.397(11)
C15 C151 1.500(10)
C16 C17 1.453(11)
C17 C18 1.381(12)
C17 C171 1.535(9)
C18 C19 1.449(12)
C18 C181 1.534(13)
C19 C20 1.407(11)
C20 C201 1.501(11)
C51 C56 1.384(8)
C51 C52 1.390(8)
C52 C53 1.390(8)
C53 C54 1.381(8)
C54 C55 1.376(8)
C55 C56 1.386(8)
C101 C102 1.384(8)
C101 C106 1.384(8)
C102 C103 1.387(8)
C103 C104 1.386(9)
C104 C105 1.381(9)
C105 C106 1.382(8)
C151 C152 1.391(8)
C151 C156 1.392(7)
C152 C153 1.386(8)
C153 C154 1.376(8)
C154 C155 1.389(8)
C155 C156 1.384(8)
C201 C202 1.389(8)
C201 C206 1.394(8)
C202 C203 1.390(8)
C203 C204 1.394(8)
C204 C205 1.378(8)
C205 C206 1.382(8)
N25 C21 1.355(10)
N25 C24 1.378(10)
N26 C29 1.373(10)
N26 C26 1.397(10)
N27 C34 1.346(10)
N27 C31 1.377(10)
N28 C36 1.377(10)
N28 C39 1.392(10)
C21 C40 1.422(11)
C21 C22 1.458(11)
C22 C23 1.339(11)
C22 Br22 1.866(8)
C23 C24 1.471(11)
C23 Br23 1.877(9)
C24 C25 1.401(11)
C25 C26 1.404(11)
C25 C251 1.498(10)
C26 C27 1.422(11)
C27 C28 1.363(11)
C27 C271 1.5000(11)
C27 Br27 1.854(9)
C28 C29 1.443(11)
C28 C281 1.5000(11)
C28 Br28 1.883(8)
C29 C30 1.399(11)
C30 C31 1.417(11)
C30 C301 1.485(11)
C31 C32 1.451(11)
C32 C33 1.359(11)
C32 Br32 1.885(8)
C33 C34 1.466(11)
C33 Br33 1.870(8)
C34 C35 1.416(11)
C35 C36 1.414(11)
C35 C351 1.499(10)
C36 C37 1.444(11)
C37 C38 1.378(11)
C37 C371 1.5001(11)
C37 Br37 1.817(10)
C38 C39 1.439(11)
C38 C381 1.5001(11)
C38 Br38 1.803(10)
C39 C40 1.404(11)
C40 C401 1.499(11)
C251 C252 1.387(8)
C251 C256 1.391(8)
C252 C253 1.390(8)
C253 C254 1.387(8)
C254 C255 1.386(8)
C255 C256 1.390(8)
C301 C306 1.386(8)
C301 C302 1.388(8)
C302 C303 1.387(8)
C303 C304 1.383(8)
C304 C305 1.384(8)
C305 C306 1.388(8)
C351 C356 1.381(7)
C351 C352 1.385(7)
C352 C353 1.388(8)
C353 C354 1.389(8)
C354 C355 1.381(8)
C355 C356 1.393(8)
C401 C406 1.388(6)
C401 C402 1.389(8)
C402 C403 1.385(8)
C403 C404 1.389(8)
C404 C405 1.382(8)
C405 C406 1.379(7)
C171 C172 1.473(11)
C181 C182 1.441(16)
C271 C272 1.5000(11)
C281 C282 1.5000(11)
C371 C372 1.5001(11)
C381 C382 1.5001(11)
C1S Cl2S 1.765(8)
C1S Cl1S 1.768(8)
C2S Cl3S 1.753(8)
C2S Cl4S 1.755(8)
C3S Cl6' 1.725(10)
C3S Cl6S 1.751(10)
C3S Cl5S 1.789(9)
Cl6' Cl8' 2.37(4)
C4S Cl8S 1.747(9)
C4S Cl7S 1.749(9)
C4S Cl8' 1.777(11)
Cl7S Cl8' 2.40(2)
